data_7714800
loop_
_publ_author_name
'Gioftsidou, Dimitra K.'
'Kallitsakis, Michael G.'
'Kavaratzi, Konstantina'
'Hatzidimitriou, Antonios G.'
'Terzidis, Michael A.'
'Lykakis, Ioannis N.'
'Angaridis, Panagiotis A.'

_publ_section_title
;
 Synergy of redox-activity and hemilability in thioamidato cobalt(III)
 complexes for the chemoselective reduction of nitroarenes to anilines:
 catalytic and mechanistic investigation.
;
_journal_issue 4
_journal_name_full 'Dalton transactions (Cambridge, England : 2003)'
_journal_page_first 1469
_journal_page_last 1481
_journal_paper_doi 10.1039/d3dt02923a
_journal_volume 53
_journal_year 2024
_chemical_formula_moiety 'C20 H18 Co1 F6 N4 P1 S2'
_chemical_formula_sum 'C20 H18 Co F6 N4 P S2'
_chemical_formula_weight 582.42
_space_group_IT_number 14
_space_group_name_Hall '-P 2ybc'
_space_group_name_H-M_alt 'P 1 21/c 1'
_symmetry_cell_setting monoclinic
_symmetry_space_group_name_H-M 'P 1 21/c 1'
_atom_sites_solution_hydrogens difmap
_atom_sites_solution_primary other
_audit_update_record
;
2020-04-09 deposited with the CCDC.	2023-12-13 downloaded from the CCDC.
;
_cell_angle_alpha 90
_cell_angle_beta 90.357(7)
_cell_angle_gamma 90
_cell_formula_units_Z 4
_cell_length_a 8.7104(12)
_cell_length_b 20.042(3)
_cell_length_c 13.7941(17)
_cell_measurement_reflns_used 192
_cell_measurement_temperature 295
_cell_measurement_theta_max 20
_cell_measurement_theta_min 10
_cell_volume 2408.0(6)
_computing_cell_refinement 'Apex2 (Bruker AXS, 2006)'
_computing_data_collection 'Apex2 (Bruker AXS, 2006)'
_computing_data_reduction 'Apex2 (Bruker AXS, 2006)'
_computing_molecular_graphics 'CAMERON (Watkin et al., 1996)'
_computing_publication_material 'CRYSTALS (Betteridge et al., 2003)'
_computing_structure_refinement 'CRYSTALS (Betteridge et al., 2003)'
_computing_structure_solution 'Superflip (Palatinus & Chapuis, 2007)'
_diffrn_ambient_temperature 295
_diffrn_measured_fraction_theta_full 0.994
_diffrn_measured_fraction_theta_max 0.989
_diffrn_measurement_device Area
_diffrn_measurement_device_type 'Bruker Kappa Apex2'
_diffrn_measurement_method '\f & \w scans'
_diffrn_radiation_monochromator graphite
_diffrn_radiation_type 'Mo K\a'
_diffrn_radiation_wavelength 0.71073
_diffrn_reflns_av_R_equivalents 0.028
_diffrn_reflns_limit_h_max 11
_diffrn_reflns_limit_h_min -11
_diffrn_reflns_limit_k_max 25
_diffrn_reflns_limit_k_min -25
_diffrn_reflns_limit_l_max 17
_diffrn_reflns_limit_l_min -17
_diffrn_reflns_number 43635
_diffrn_reflns_theta_full 26.395
_diffrn_reflns_theta_max 27.212
_diffrn_reflns_theta_min 1.792
_diffrn_standards_number 0
_exptl_absorpt_coefficient_mu 1.015
_exptl_absorpt_correction_T_max 0.84
_exptl_absorpt_correction_T_min 0.82
_exptl_absorpt_correction_type numerical
_exptl_absorpt_process_details
; 
 Analytical Absorption (De Meulenaer & Tompa, 1965) 
;
_exptl_crystal_colour pink
_exptl_crystal_density_diffrn 1.606
_exptl_crystal_density_method 'not measured'
_exptl_crystal_description prism
_exptl_crystal_F_000 1176
_exptl_crystal_size_max 0.260
_exptl_crystal_size_mid 0.190
_exptl_crystal_size_min 0.170
_refine_diff_density_max 1.12
_refine_diff_density_min -0.67
_refine_ls_extinction_method None
_refine_ls_goodness_of_fit_ref 1.0002
_refine_ls_hydrogen_treatment constr
_refine_ls_matrix_type full
_refine_ls_number_parameters 301
_refine_ls_number_reflns 4513
_refine_ls_number_restraints 16
_refine_ls_R_factor_all 0.0762
_refine_ls_R_factor_gt 0.0661
_refine_ls_shift/su_max 0.0004354
_refine_ls_shift/su_mean 0.0000277
_refine_ls_structure_factor_coef Fsqd
_refine_ls_weighting_details
;
 Method, part 1, Chebychev polynomial, (Watkin, 1994, Prince, 1982) 
 [weight] = 1.0/[A~0~*T~0~(x)+A~1~*T~1~(x) ... +A~n-1~]*T~n-1~(x)] 
 where A~i~ are the Chebychev coefficients listed below and x= Fcalc/Fmax 
 Method = Robust Weighting (Prince, 1982) 
 W = [weight] * [1-(deltaF/6*sigmaF)^2^]^2^ 
 A~i~ are: 
 6.10 7.57 2.52 
;
_refine_ls_weighting_scheme calc
_refine_ls_wR_factor_all 0.1343
_refine_ls_wR_factor_gt 0.1312
_refine_ls_wR_factor_ref 0.1312
_reflns_limit_h_max 11
_reflns_limit_h_min -11
_reflns_limit_k_max 25
_reflns_limit_k_min 0
_reflns_limit_l_max 17
_reflns_limit_l_min 0
_reflns_number_gt 4513
_reflns_number_total 5311
_reflns_threshold_expression I>2.0\s(I)
_oxford_diffrn_Wilson_B_factor 2.80
_oxford_diffrn_Wilson_scale 32.57
_oxford_refine_ls_r_factor_ref 0.0661
_oxford_refine_ls_scale 0.2378(2)
_oxford_reflns_number_all 5300
_oxford_reflns_threshold_expression_ref I>2.0\s(I)
_cod_data_source_file d3dt02923a2.cif
_cod_data_source_block I_CCDC1
_cod_depositor_comments
;
The following automatic conversions were performed:

data item '_atom_sites_solution_primary' value 'Other' was changed to
'other' in accordance with the
/home/data/users/saulius/crontab/automatic-downloads/rss-feeds/RSC/lib/dictionaries/cif_core.dic
dictionary named 'cif_core.dic' version 2.4.2 last updated on
2011-04-26.

Automatic conversion script
Id: cif_fix_values 8170 2020-07-09 18:12:32Z antanas 

 Adding full bibliography for 7714799--7714804.cif.
;
_cod_original_sg_symbol_H-M 'P 1 21/c 1 '
_cod_original_formula_sum 'C20 H18 Co1 F6 N4 P1 S2'
_cod_database_code 7714800

loop_
_symmetry_equiv_pos_as_xyz
x,y,z
-x,-y,-z
-x,y+1/2,-z+1/2
x,-y+1/2,z+1/2

loop_
_atom_site_label
_atom_site_type_symbol
_atom_site_fract_x
_atom_site_fract_y
_atom_site_fract_z
_atom_site_U_iso_or_equiv
_atom_site_occupancy
_atom_site_adp_type
_atom_site_refinement_flags_posn
_atom_site_refinement_flags_adp
_atom_site_refinement_flags_occupancy
_atom_site_disorder_assembly
_atom_site_disorder_group
_atom_site_attached_hydrogens
Co1 Co 0.95858(6) 0.72531(3) 0.51543(4) 0.0327 1.0000 Uani . . . . . .
S1 S 0.86960(14) 0.71807(6) 0.67103(8) 0.0477 1.0000 Uani . . . . . .
S2 S 1.07919(12) 0.70164(6) 0.37024(7) 0.0443 1.0000 Uani . . . . . .
N1 N 0.8762(3) 0.63714(17) 0.5330(2) 0.0357 1.0000 Uani . . . . . .
N2 N 1.1590(4) 0.68902(17) 0.5448(2) 0.0357 1.0000 Uani . . . . . .
N3 N 1.0413(4) 0.81572(18) 0.5204(3) 0.0406 1.0000 Uani . . . . . .
N4 N 0.7625(4) 0.75921(17) 0.4650(2) 0.0358 1.0000 Uani . . . . . .
C1 C 0.8368(4) 0.6384(2) 0.6267(3) 0.0423 1.0000 Uani . . . . . .
C2 C 0.7813(6) 0.5818(3) 0.6721(4) 0.0568 1.0000 Uani . . . . . .
C3 C 0.7670(6) 0.5248(3) 0.6178(5) 0.0661 1.0000 Uani . . . . . .
C4 C 0.8087(6) 0.5240(3) 0.5222(4) 0.0587 1.0000 Uani . . . . . .
C5 C 0.8626(5) 0.5812(2) 0.4808(4) 0.0434 1.0000 Uani . . . . . .
C6 C 1.2128(4) 0.6753(2) 0.4561(3) 0.0365 1.0000 Uani . . . . . .
C7 C 1.3537(5) 0.6444(2) 0.4439(3) 0.0447 1.0000 Uani . . . . . .
C8 C 1.4373(5) 0.6277(3) 0.5249(4) 0.0566 1.0000 Uani . . . . . .
C9 C 1.3806(6) 0.6419(3) 0.6157(4) 0.0597 1.0000 Uani . . . . . .
C10 C 1.2402(5) 0.6730(2) 0.6234(3) 0.0466 1.0000 Uani . . . . . .
C11 C 1.1050(6) 0.8389(3) 0.6023(4) 0.0539 1.0000 Uani . . . . . .
C12 C 1.1694(7) 0.9013(3) 0.6086(5) 0.0720 1.0000 Uani . . . . . .
C13 C 1.1693(8) 0.9418(3) 0.5295(6) 0.0811 1.0000 Uani . . . . . .
C14 C 1.1020(7) 0.9189(3) 0.4449(5) 0.0723 1.0000 Uani . . . . . .
C15 C 1.0393(6) 0.8557(3) 0.4427(4) 0.0528 1.0000 Uani . . . . . .
C16 C 0.6887(5) 0.8104(3) 0.5076(4) 0.0536 1.0000 Uani . . . . . .
C17 C 0.5558(6) 0.8372(3) 0.4694(4) 0.0666 1.0000 Uani . . . . . .
C18 C 0.4942(6) 0.8110(3) 0.3857(4) 0.0603 1.0000 Uani . . . . . .
C19 C 0.5677(5) 0.7587(3) 0.3420(3) 0.0491 1.0000 Uani . . . . . .
C20 C 0.7007(5) 0.7340(2) 0.3838(3) 0.0386 1.0000 Uani . . . . . .
P1 P 0.63222(18) 0.95739(8) 0.72313(10) 0.0611 1.0000 Uani . . . . . .
F1 F 0.4733(11) 0.9946(5) 0.7073(6) 0.102(3) 0.5000 Uiso . . . . 2 .
F2 F 0.7846(12) 0.9134(6) 0.7394(8) 0.117(2) 0.5000 Uiso . U . . 2 .
F3 F 0.7229(12) 1.0221(5) 0.7375(7) 0.104(3) 0.5000 Uiso . . . . 2 .
F4 F 0.6518(8) 0.9578(4) 0.6101(5) 0.0680(18) 0.5000 Uiso . . . . 2 .
F5 F 0.5400(9) 0.8861(4) 0.7046(6) 0.082(2) 0.5000 Uiso . . . . 2 .
F6 F 0.6014(9) 0.9455(4) 0.8334(6) 0.072(2) 0.5000 Uiso . . . . 2 .
F7 F 0.5839(12) 1.0313(5) 0.7021(7) 0.1072(14) 0.5000 Uiso . U . . 1 .
F8 F 0.7129(12) 0.8868(5) 0.7470(7) 0.1088(13) 0.5000 Uiso . U . . 1 .
F9 F 0.7956(11) 0.9916(5) 0.7576(7) 0.1043(14) 0.5000 Uiso . U . . 1 .
F10 F 0.7207(12) 0.9493(5) 0.6217(7) 0.1040(14) 0.5000 Uiso . U . . 1 .
F11 F 0.4832(11) 0.9197(5) 0.7005(7) 0.1075(14) 0.5000 Uiso . U . . 1 .
F12 F 0.5772(12) 0.9746(5) 0.8336(8) 0.1042(14) 0.5000 Uiso . U . . 1 .
H61 H 1.1998 0.6827 0.6842 0.0557 1.0000 Uiso R . . . . .
H71 H 1.4363 0.6307 0.6709 0.0719 1.0000 Uiso R . . . . .
H81 H 1.5313 0.6069 0.5186 0.0679 1.0000 Uiso R . . . . .
H91 H 1.3904 0.6350 0.3823 0.0540 1.0000 Uiso R . . . . .
H151 H 0.8917 0.5818 0.4168 0.0521 1.0000 Uiso R . . . . .
H161 H 0.7993 0.4857 0.4851 0.0710 1.0000 Uiso R . . . . .
H171 H 0.7315 0.4864 0.6461 0.0792 1.0000 Uiso R . . . . .
H181 H 0.7551 0.5829 0.7370 0.0676 1.0000 Uiso R . . . . .
H201 H 0.7496 0.6985 0.3547 0.0456 1.0000 Uiso R . . . . .
H211 H 0.5283 0.7397 0.2855 0.0602 1.0000 Uiso R . . . . .
H221 H 0.4061 0.8290 0.3593 0.0720 1.0000 Uiso R . . . . .
H231 H 0.5088 0.8724 0.5004 0.0801 1.0000 Uiso R . . . . .
H241 H 0.7307 0.8281 0.5646 0.0640 1.0000 Uiso R . . . . .
H271 H 1.1057 0.8116 0.6565 0.0647 1.0000 Uiso R . . . . .
H281 H 1.2132 0.9149 0.6669 0.0872 1.0000 Uiso R . . . . .
H291 H 1.2129 0.9838 0.5321 0.0971 1.0000 Uiso R . . . . .
H301 H 1.0985 0.9460 0.3900 0.0860 1.0000 Uiso R . . . . .
H311 H 0.9935 0.8404 0.3859 0.0640 1.0000 Uiso R . . . . .

loop_
_atom_site_aniso_label
_atom_site_aniso_U_11
_atom_site_aniso_U_22
_atom_site_aniso_U_33
_atom_site_aniso_U_23
_atom_site_aniso_U_13
_atom_site_aniso_U_12
Co1 0.0304(3) 0.0410(3) 0.0268(3) -0.0012(2) 0.00263(18) 0.0010(2)
S1 0.0503(6) 0.0611(7) 0.0319(5) -0.0047(5) 0.0099(4) -0.0051(5)
S2 0.0399(5) 0.0641(7) 0.0290(5) -0.0023(5) 0.0033(4) 0.0075(5)
N1 0.0270(15) 0.0401(18) 0.0399(17) 0.0004(14) -0.0012(13) 0.0024(13)
N2 0.0323(16) 0.0439(19) 0.0309(16) 0.0045(14) -0.0007(12) -0.0008(14)
N3 0.0366(17) 0.0433(19) 0.0419(18) 0.0018(15) 0.0039(14) -0.0026(14)
N4 0.0322(16) 0.0401(18) 0.0351(16) 0.0006(14) 0.0030(13) 0.0036(13)
C1 0.0308(19) 0.055(3) 0.041(2) 0.0075(19) -0.0002(16) -0.0005(17)
C2 0.049(3) 0.070(3) 0.052(3) 0.019(2) 0.001(2) -0.006(2)
C3 0.059(3) 0.052(3) 0.087(4) 0.020(3) -0.004(3) -0.010(2)
C4 0.047(3) 0.042(2) 0.087(4) -0.001(2) -0.010(3) 0.003(2)
C5 0.034(2) 0.040(2) 0.056(3) -0.0032(19) -0.0054(18) 0.0047(17)
C6 0.0356(19) 0.038(2) 0.0362(19) 0.0005(16) 0.0023(15) -0.0034(16)
C7 0.034(2) 0.046(2) 0.054(3) -0.002(2) 0.0067(18) 0.0004(17)
C8 0.037(2) 0.058(3) 0.075(3) 0.004(3) -0.005(2) 0.009(2)
C9 0.046(3) 0.071(3) 0.062(3) 0.009(3) -0.013(2) 0.006(2)
C10 0.043(2) 0.059(3) 0.038(2) 0.006(2) -0.0050(17) 0.000(2)
C11 0.057(3) 0.058(3) 0.047(3) -0.002(2) -0.004(2) -0.008(2)
C12 0.072(4) 0.065(4) 0.079(4) -0.016(3) -0.002(3) -0.022(3)
C13 0.080(4) 0.051(3) 0.112(5) -0.002(3) 0.011(4) -0.021(3)
C14 0.072(4) 0.057(3) 0.088(4) 0.023(3) 0.010(3) -0.005(3)
C15 0.052(3) 0.053(3) 0.053(3) 0.013(2) 0.004(2) 0.001(2)
C16 0.046(2) 0.059(3) 0.056(3) -0.015(2) -0.004(2) 0.014(2)
C17 0.054(3) 0.068(3) 0.077(4) -0.013(3) 0.000(3) 0.026(3)
C18 0.038(2) 0.076(4) 0.067(3) 0.005(3) -0.007(2) 0.014(2)
C19 0.039(2) 0.066(3) 0.042(2) 0.005(2) -0.0053(18) 0.000(2)
C20 0.037(2) 0.045(2) 0.0343(19) 0.0032(17) 0.0043(16) 0.0024(17)
P1 0.0690(9) 0.0643(9) 0.0501(7) 0.0043(6) 0.0076(6) -0.0087(7)

loop_
_atom_type_symbol
_atom_type_scat_dispersion_real
_atom_type_scat_dispersion_imag
_atom_type_scat_Cromer_Mann_a1
_atom_type_scat_Cromer_Mann_b1
_atom_type_scat_Cromer_Mann_a2
_atom_type_scat_Cromer_Mann_b2
_atom_type_scat_Cromer_Mann_a3
_atom_type_scat_Cromer_Mann_b3
_atom_type_scat_Cromer_Mann_a4
_atom_type_scat_Cromer_Mann_b4
_atom_type_scat_Cromer_Mann_c
_atom_type_scat_source
C 0.0033 0.0016 2.3100 20.8439 1.0200 10.2075 1.5886 0.5687 0.8650 51.6512 0.2156 'International Tables Vol C 4.2.6.8 and 6.1.1.4'
H 0.0000 0.0000 0.4930 10.5109 0.3229 26.1257 0.1402 3.1424 0.0408 57.7998 0.0030 'International Tables Vol C 4.2.6.8 and 6.1.1.4'
N 0.0061 0.0033 12.2126 0.0057 3.1322 9.8933 2.0125 28.9975 1.1663 0.5826 -11.5290 'International Tables Vol C 4.2.6.8 and 6.1.1.4'
F 0.0171 0.0103 3.5392 10.2825 2.6412 4.2944 1.5170 0.2615 1.0243 26.1476 0.2776 'International Tables Vol C 4.2.6.8 and 6.1.1.4'
P 0.1023 0.0942 6.4345 1.9067 4.1791 27.1570 1.7800 0.5260 1.4908 68.1645 1.1149 'International Tables Vol C 4.2.6.8 and 6.1.1.4'
S 0.1246 0.1234 6.9053 1.4679 5.2034 22.2151 1.4379 0.2536 1.5863 56.1720 0.8669 'International Tables Vol C 4.2.6.8 and 6.1.1.4'
Co 0.3494 0.9721 12.2841 4.2791 7.3409 0.2784 4.0034 13.5359 2.3488 71.1692 1.0118 'International Tables Vol C 4.2.6.8 and 6.1.1.4'

loop_
_geom_angle_atom_site_label_1
_geom_angle_site_symmetry_1
_geom_angle_atom_site_label_2
_geom_angle_site_symmetry_2
_geom_angle_atom_site_label_3
_geom_angle_site_symmetry_3
_geom_angle
_geom_angle_publ_flag
S1 . Co1 . S2 . 162.71(5) yes
S1 . Co1 . N1 . 72.23(10) yes
S2 . Co1 . N1 . 95.31(10) yes
S1 . Co1 . N2 . 95.16(10) yes
S2 . Co1 . N2 . 71.96(10) yes
N1 . Co1 . N2 . 87.99(14) yes
S1 . Co1 . N3 . 98.81(11) yes
S2 . Co1 . N3 . 92.92(11) yes
N1 . Co1 . N3 . 170.74(15) yes
N2 . Co1 . N3 . 90.54(14) yes
S1 . Co1 . N4 . 93.16(10) yes
S2 . Co1 . N4 . 99.39(10) yes
N1 . Co1 . N4 . 92.19(13) yes
N2 . Co1 . N4 . 171.31(14) yes
N3 . Co1 . N4 . 90.64(14) yes
Co1 . S1 . C1 . 77.51(14) yes
Co1 . S2 . C6 . 77.19(13) yes
Co1 . N1 . C1 . 101.7(3) yes
Co1 . N1 . C5 . 137.2(3) yes
C1 . N1 . C5 . 120.8(4) yes
Co1 . N2 . C6 . 101.9(2) yes
Co1 . N2 . C10 . 137.5(3) yes
C6 . N2 . C10 . 120.4(4) yes
Co1 . N3 . C11 . 120.2(3) yes
Co1 . N3 . C15 . 121.7(3) yes
C11 . N3 . C15 . 118.1(4) yes
Co1 . N4 . C16 . 121.7(3) yes
Co1 . N4 . C20 . 120.7(3) yes
C16 . N4 . C20 . 117.5(4) yes
S1 . C1 . N1 . 108.4(3) yes
S1 . C1 . C2 . 130.7(4) yes
N1 . C1 . C2 . 120.9(4) yes
C1 . C2 . C3 . 117.7(5) yes
C1 . C2 . H181 . 120.5 no
C3 . C2 . H181 . 121.8 no
C2 . C3 . C4 . 120.9(5) yes
C2 . C3 . H171 . 119.7 no
C4 . C3 . H171 . 119.4 no
C3 . C4 . C5 . 119.1(5) yes
C3 . C4 . H161 . 121.2 no
C5 . C4 . H161 . 119.7 no
C4 . C5 . N1 . 120.6(5) yes
C4 . C5 . H151 . 120.6 no
N1 . C5 . H151 . 118.8 no
S2 . C6 . N2 . 108.8(3) yes
S2 . C6 . C7 . 130.0(3) yes
N2 . C6 . C7 . 121.2(4) yes
C6 . C7 . C8 . 118.4(4) yes
C6 . C7 . H91 . 120.8 no
C8 . C7 . H91 . 120.8 no
C7 . C8 . C9 . 119.9(4) yes
C7 . C8 . H81 . 120.0 no
C9 . C8 . H81 . 120.1 no
C8 . C9 . C10 . 119.1(5) yes
C8 . C9 . H71 . 120.5 no
C10 . C9 . H71 . 120.5 no
C9 . C10 . N2 . 121.0(4) yes
C9 . C10 . H61 . 120.2 no
N2 . C10 . H61 . 118.8 no
N3 . C11 . C12 . 122.5(5) yes
N3 . C11 . H271 . 118.5 no
C12 . C11 . H271 . 119.1 no
C11 . C12 . C13 . 119.6(6) yes
C11 . C12 . H281 . 119.2 no
C13 . C12 . H281 . 121.2 no
C12 . C13 . C14 . 118.6(5) yes
C12 . C13 . H291 . 120.9 no
C14 . C13 . H291 . 120.5 no
C13 . C14 . C15 . 119.3(6) yes
C13 . C14 . H301 . 120.4 no
C15 . C14 . H301 . 120.3 no
C14 . C15 . N3 . 122.0(5) yes
C14 . C15 . H311 . 119.3 no
N3 . C15 . H311 . 118.8 no
N4 . C16 . C17 . 122.2(5) yes
N4 . C16 . H241 . 118.1 no
C17 . C16 . H241 . 119.7 no
C16 . C17 . C18 . 119.7(5) yes
C16 . C17 . H231 . 119.7 no
C18 . C17 . H231 . 120.6 no
C17 . C18 . C19 . 118.7(4) yes
C17 . C18 . H221 . 120.2 no
C19 . C18 . H221 . 121.1 no
C18 . C19 . C20 . 118.9(4) yes
C18 . C19 . H211 . 120.7 no
C20 . C19 . H211 . 120.4 no
C19 . C20 . N4 . 123.0(4) yes
C19 . C20 . H201 . 118.8 no
N4 . C20 . H201 . 118.1 no
F7 . P1 . F8 . 169.6(5) yes
F7 . P1 . F9 . 83.7(5) yes
F8 . P1 . F9 . 86.1(5) yes
F7 . P1 . F10 . 93.6(5) yes
F8 . P1 . F10 . 83.1(5) yes
F9 . P1 . F10 . 82.8(5) yes
F7 . P1 . F11 . 101.7(6) yes
F8 . P1 . F11 . 88.7(5) yes
F9 . P1 . F11 . 173.4(5) yes
F10 . P1 . F11 . 100.6(5) yes
F7 . P1 . F12 . 83.8(5) yes
F8 . P1 . F12 . 97.2(5) yes
F9 . P1 . F12 . 84.3(5) yes
F10 . P1 . F12 . 167.1(5) yes
F11 . P1 . F12 . 92.3(5) yes

loop_
_geom_bond_atom_site_label_1
_geom_bond_site_symmetry_1
_geom_bond_atom_site_label_2
_geom_bond_site_symmetry_2
_geom_bond_distance
_geom_bond_publ_flag
Co1 . S1 . 2.2912(12) yes
Co1 . S2 . 2.3165(11) yes
Co1 . N1 . 1.923(3) yes
Co1 . N2 . 1.932(3) yes
Co1 . N3 . 1.951(4) yes
Co1 . N4 . 1.961(3) yes
S1 . C1 . 1.733(5) yes
S2 . C6 . 1.738(4) yes
N1 . C1 . 1.339(5) yes
N1 . C5 . 1.337(5) yes
N2 . C6 . 1.342(5) yes
N2 . C10 . 1.330(5) yes
N3 . C11 . 1.340(6) yes
N3 . C15 . 1.337(6) yes
N4 . C16 . 1.347(5) yes
N4 . C20 . 1.339(5) yes
C1 . C2 . 1.384(6) yes
C2 . C3 . 1.371(8) yes
C2 . H181 . 0.925 no
C3 . C4 . 1.370(8) yes
C3 . H171 . 0.917 no
C4 . C5 . 1.365(7) yes
C4 . H161 . 0.925 no
C5 . H151 . 0.921 no
C6 . C7 . 1.385(6) yes
C7 . C8 . 1.371(7) yes
C7 . H91 . 0.929 no
C8 . C9 . 1.379(7) yes
C8 . H81 . 0.924 no
C9 . C10 . 1.378(6) yes
C9 . H71 . 0.927 no
C10 . H61 . 0.931 no
C11 . C12 . 1.373(7) yes
C11 . H271 . 0.927 no
C12 . C13 . 1.360(9) yes
C12 . H281 . 0.928 no
C13 . C14 . 1.380(9) yes
C13 . H291 . 0.924 no
C14 . C15 . 1.381(7) yes
C14 . H301 . 0.933 no
C15 . H311 . 0.929 no
C16 . C17 . 1.378(7) yes
C16 . H241 . 0.936 no
C17 . C18 . 1.373(8) yes
C17 . H231 . 0.922 no
C18 . C19 . 1.370(7) yes
C18 . H221 . 0.921 no
C19 . C20 . 1.382(6) yes
C19 . H211 . 0.932 no
C20 . H201 . 0.924 no
P1 . F7 . 1.567(10) yes
P1 . F8 . 1.613(10) yes
P1 . F9 . 1.647(10) yes
P1 . F10 . 1.610(10) yes
P1 . F11 . 1.532(10) yes
P1 . F12 . 1.637(10) yes
